data_4317355
loop_
_publ_author_name
'Fang Kong'
'Xiang Xu'
'Jiang-Gao Mao'

_publ_section_title
;
 A Series of New Ternary and Quaternary Compounds in the LiI-GaIII-TeIV-O
 System
;
_journal_name_full 'Inorganic Chemistry'
_journal_page_first 11573
_journal_page_last 11580
_journal_paper_doi 10.1021/ic101843g
_journal_volume 49
_journal_year 2010
_chemical_formula_sum 'Ga0.67 O3 Te'
_chemical_formula_weight 222.08
_chemical_name_systematic
; 
 ? 
;
_space_group_IT_number 220
_symmetry_cell_setting cubic
_symmetry_space_group_name_Hall 'I -4bd 2c 3'
_symmetry_space_group_name_H-M 'I -4 3 d'
_atom_sites_solution_primary direct
_atom_sites_solution_secondary difmap
_audit_creation_method SHELXL-97
_cell_angle_alpha 90.00
_cell_angle_beta 90.00
_cell_angle_gamma 90.00
_cell_formula_units_Z 16
_cell_length_a 10.5283(15)
_cell_length_b 10.5283(15)
_cell_length_c 10.5283(15)
_cell_measurement_reflns_used 1672
_cell_measurement_temperature 293(2)
_cell_measurement_theta_max 27.4217
_cell_measurement_theta_min 3.8691
_cell_volume 1167.0(3)
_computing_structure_refinement 'SHELXL-97 (Sheldrick, 1997)'
_computing_structure_solution 'SHELXS-97 (Sheldrick, 1990)'
_diffrn_ambient_temperature 293(2)
_diffrn_measured_fraction_theta_full 0.992
_diffrn_measured_fraction_theta_max 0.992
_diffrn_measurement_device_type 'Saturn 70'
_diffrn_measurement_method CCD_Profile_fitting
_diffrn_radiation_monochromator graphite
_diffrn_radiation_source 'fine-focus sealed tube'
_diffrn_radiation_type MoK\a
_diffrn_radiation_wavelength 0.71073
_diffrn_reflns_av_R_equivalents 0.0174
_diffrn_reflns_av_sigmaI/netI 0.0079
_diffrn_reflns_limit_h_max 12
_diffrn_reflns_limit_h_min -13
_diffrn_reflns_limit_k_max 13
_diffrn_reflns_limit_k_min -13
_diffrn_reflns_limit_l_max 6
_diffrn_reflns_limit_l_min -13
_diffrn_reflns_number 3823
_diffrn_reflns_theta_full 27.41
_diffrn_reflns_theta_max 27.41
_diffrn_reflns_theta_min 4.74
_exptl_absorpt_coefficient_mu 15.983
_exptl_absorpt_correction_T_max 1.0000
_exptl_absorpt_correction_T_min 0.7980
_exptl_absorpt_correction_type multi-scan
_exptl_crystal_colour Colorless
_exptl_crystal_density_diffrn 5.056
_exptl_crystal_density_method 'not measured'
_exptl_crystal_description Prism
_exptl_crystal_F_000 1547
_exptl_crystal_size_max 0.20
_exptl_crystal_size_mid 0.18
_exptl_crystal_size_min 0.18
_refine_diff_density_max 0.268
_refine_diff_density_min -0.481
_refine_diff_density_rms 0.094
_refine_ls_abs_structure_details 'Flack H D (1983), Acta Cryst. A39, 876-881'
_refine_ls_abs_structure_Flack 0.06(4)
_refine_ls_extinction_coef none
_refine_ls_extinction_method none
_refine_ls_goodness_of_fit_ref 1.070
_refine_ls_matrix_type full
_refine_ls_number_parameters 15
_refine_ls_number_reflns 227
_refine_ls_number_restraints 0
_refine_ls_restrained_S_all 1.070
_refine_ls_R_factor_all 0.0102
_refine_ls_R_factor_gt 0.0102
_refine_ls_shift/su_max 0.013
_refine_ls_shift/su_mean 0.004
_refine_ls_structure_factor_coef Fsqd
_refine_ls_weighting_details 'calc w=1/[\s^2^(Fo^2^)+(0.0215P)^2^+6.3262P] where P=(Fo^2^+2Fc^2^)/3'
_refine_ls_weighting_scheme calc
_refine_ls_wR_factor_gt 0.0329
_refine_ls_wR_factor_ref 0.0329
_reflns_number_gt 227
_reflns_number_total 227
_reflns_threshold_expression >2sigma(I)
_cod_data_source_file ic101843g_si_002_1.cif
_cod_data_source_block Ga2Te3O9-1
_cod_depositor_comments
;
The following automatic conversions were performed:

'_symmetry_cell_setting' value 'Cubic' changed to 'cubic' according
to the built-in table from CIF Core dictionary named 'cif_core.dic'
version 2.4.1 from 2010-06-29.

'_exptl_absorpt_correction_type'
value 'Multi-scan' changed to 'multi-scan' according to the built-in
table from CIF Core dictionary named 'cif_core.dic' version 2.4.1
from 2010-06-29.

Automatic conversion script
Id: cif_fix_values 1646 2011-03-28 12:23:43Z adriana 
;
_cod_database_code 4317355

loop_
_symmetry_equiv_pos_as_xyz
'x, y, z'
'-x+1/2, -y, z+1/2'
'-x, y+1/2, -z+1/2'
'x+1/2, -y+1/2, -z'
'z, x, y'
'z+1/2, -x+1/2, -y'
'-z+1/2, -x, y+1/2'
'-z, x+1/2, -y+1/2'
'y, z, x'
'-y, z+1/2, -x+1/2'
'y+1/2, -z+1/2, -x'
'-y+1/2, -z, x+1/2'
'y+1/4, x+1/4, z+1/4'
'-y+1/4, -x+3/4, z+3/4'
'y+3/4, -x+1/4, -z+3/4'
'-y+3/4, x+3/4, -z+1/4'
'x+1/4, z+1/4, y+1/4'
'-x+3/4, z+3/4, -y+1/4'
'-x+1/4, -z+3/4, y+3/4'
'x+3/4, -z+1/4, -y+3/4'
'z+1/4, y+1/4, x+1/4'
'z+3/4, -y+1/4, -x+3/4'
'-z+3/4, y+3/4, -x+1/4'
'-z+1/4, -y+3/4, x+3/4'
'x+1/2, y+1/2, z+1/2'
'-x+1, -y+1/2, z+1'
'-x+1/2, y+1, -z+1'
'x+1, -y+1, -z+1/2'
'z+1/2, x+1/2, y+1/2'
'z+1, -x+1, -y+1/2'
'-z+1, -x+1/2, y+1'
'-z+1/2, x+1, -y+1'
'y+1/2, z+1/2, x+1/2'
'-y+1/2, z+1, -x+1'
'y+1, -z+1, -x+1/2'
'-y+1, -z+1/2, x+1'
'y+3/4, x+3/4, z+3/4'
'-y+3/4, -x+5/4, z+5/4'
'y+5/4, -x+3/4, -z+5/4'
'-y+5/4, x+5/4, -z+3/4'
'x+3/4, z+3/4, y+3/4'
'-x+5/4, z+5/4, -y+3/4'
'-x+3/4, -z+5/4, y+5/4'
'x+5/4, -z+3/4, -y+5/4'
'z+3/4, y+3/4, x+3/4'
'z+5/4, -y+3/4, -x+5/4'
'-z+5/4, y+5/4, -x+3/4'
'-z+3/4, -y+5/4, x+5/4'

loop_
_atom_site_label
_atom_site_type_symbol
_atom_site_fract_x
_atom_site_fract_y
_atom_site_fract_z
_atom_site_U_iso_or_equiv
_atom_site_adp_type
_atom_site_occupancy
_atom_site_symmetry_multiplicity
_atom_site_calc_flag
_atom_site_refinement_flags
_atom_site_disorder_assembly
_atom_site_disorder_group
Ga1 Ga 0.8750 0.5000 0.7500 0.01120(19) Uani 0.89 4 d SP . .
Te1 Te 0.60827(2) 0.39173(2) 0.89173(2) 0.01088(13) Uani 1 3 d S . .
O1 O 0.7850(3) 0.4160(3) 0.8745(3) 0.0168(6) Uani 1 1 d . . .

loop_
_atom_site_aniso_label
_atom_site_aniso_U_11
_atom_site_aniso_U_22
_atom_site_aniso_U_33
_atom_site_aniso_U_23
_atom_site_aniso_U_13
_atom_site_aniso_U_12
Ga1 0.0099(4) 0.0118(3) 0.0118(3) 0.000 0.000 0.000
Te1 0.01088(13) 0.01088(13) 0.01088(13) -0.00103(8) 0.00103(8) 0.00103(8)
O1 0.0074(12) 0.0258(14) 0.0171(13) 0.0048(12) 0.0028(11) -0.0028(11)

loop_
_atom_type_symbol
_atom_type_description
_atom_type_scat_dispersion_real
_atom_type_scat_dispersion_imag
_atom_type_scat_source
O O 0.0106 0.0060 'International Tables Vol C Tables 4.2.6.8 and 6.1.1.4'
Ga Ga 0.2307 1.6083 'International Tables Vol C Tables 4.2.6.8 and 6.1.1.4'
Te Te -0.5308 1.6751 'International Tables Vol C Tables 4.2.6.8 and 6.1.1.4'

loop_
_geom_angle_atom_site_label_1
_geom_angle_atom_site_label_2
_geom_angle_atom_site_label_3
_geom_angle
_geom_angle_site_symmetry_1
_geom_angle_site_symmetry_3
_geom_angle_publ_flag
O1 Ga1 O1 105.32(8) 18_646 28_456 ?
O1 Ga1 O1 105.32(8) 18_646 . ?
O1 Ga1 O1 118.13(18) 28_456 . ?
O1 Ga1 O1 118.13(18) 18_646 43_654 ?
O1 Ga1 O1 105.32(8) 28_456 43_654 ?
O1 Ga1 O1 105.32(8) . 43_654 ?
O1 Te1 O1 92.98(13) . 10_646 ?
O1 Te1 O1 92.98(13) . 7_665 ?
O1 Te1 O1 92.98(13) 10_646 7_665 ?
Ga1 O1 Te1 129.80(17) . . ?

loop_
_geom_bond_atom_site_label_1
_geom_bond_atom_site_label_2
_geom_bond_distance
_geom_bond_site_symmetry_2
_geom_bond_publ_flag
Ga1 O1 1.844(3) 18_646 ?
Ga1 O1 1.844(3) 28_456 ?
Ga1 O1 1.844(3) . ?
Ga1 O1 1.844(3) 43_654 ?
Te1 O1 1.887(3) . ?
Te1 O1 1.887(3) 10_646 ?
Te1 O1 1.887(3) 7_665 ?
